data_4066329
loop_
_publ_author_name
'Suzuki, Eiji'
'Komuro, Takashi'
'Kanno, Yuto'
'Okazaki, Masaaki'
'Tobita, Hiromi'

_publ_section_title
;
 Facile 1,2-Migration of a Methyl Group on a
 {Dimethoxy(methyl)silyl}tungsten Complex: Formation of a Base-Stabilized
 (Dimethoxysilylene)(methyl) Complex&#x2020;
;
_journal_issue 21
_journal_name_full Organometallics
_journal_page_first 5296
_journal_paper_doi 10.1021/om100399s
_journal_volume 29
_journal_year 2010
_chemical_formula_moiety 'C22 H34 N2 O4 Si W'
_chemical_formula_sum 'C22 H34 N2 O4 Si W'
_chemical_formula_weight 602.45
_chemical_name_systematic
; 
 ? 
;
_space_group_IT_number 14
_symmetry_cell_setting monoclinic
_symmetry_Int_Tables_number 14
_symmetry_space_group_name_Hall '-P 2yn'
_symmetry_space_group_name_H-M 'P 1 21/n 1'
_atom_sites_solution_hydrogens geom
_atom_sites_solution_primary heavy
_atom_sites_solution_secondary difmap
_audit_creation_method SHELXL-97
_cell_angle_alpha 90.00
_cell_angle_beta 94.7457(11)
_cell_angle_gamma 90.00
_cell_formula_units_Z 4
_cell_length_a 8.9831(4)
_cell_length_b 16.8823(9)
_cell_length_c 15.7119(10)
_cell_measurement_reflns_used 20340
_cell_measurement_temperature 150(2)
_cell_measurement_theta_max 27.5
_cell_measurement_theta_min 1.2
_cell_volume 2374.6(2)
_computing_cell_refinement PROCESS-AUTO
_computing_data_collection PROCESS-AUTO
_computing_data_reduction 'teXsan Ver. 1.11'
_computing_molecular_graphics ORTEP-3
_computing_structure_refinement 'SHELXL-97 (Sheldrick, 1997)'
_computing_structure_solution 'DIRDIF99 (PATTY)'
_diffrn_ambient_temperature 150(2)
_diffrn_detector_area_resol_mean 10.00
_diffrn_measured_fraction_theta_full 0.994
_diffrn_measured_fraction_theta_max 0.994
_diffrn_measurement_device_type 'Rigaku RAXIS-RAPID Imaging Plate'
_diffrn_measurement_method \w
_diffrn_radiation_monochromator graphite
_diffrn_radiation_type MoK\a
_diffrn_radiation_wavelength 0.71069
_diffrn_reflns_av_R_equivalents 0.0967
_diffrn_reflns_av_sigmaI/netI 0.0634
_diffrn_reflns_limit_h_max 11
_diffrn_reflns_limit_h_min -11
_diffrn_reflns_limit_k_max 21
_diffrn_reflns_limit_k_min -21
_diffrn_reflns_limit_l_max 20
_diffrn_reflns_limit_l_min -20
_diffrn_reflns_number 18997
_diffrn_reflns_theta_full 27.48
_diffrn_reflns_theta_max 27.48
_diffrn_reflns_theta_min 1.77
_exptl_absorpt_coefficient_mu 4.945
_exptl_absorpt_correction_T_max 0.3712
_exptl_absorpt_correction_T_min 0.2171
_exptl_absorpt_correction_type numerical
_exptl_absorpt_process_details
; 
HIGASHI, T. (1999). Shape - Program to obtain Crystal Shape using CCD camera.
Rigaku Corporation, Tokyo, Japan. 
HIGASHI, T. (1999). Numabs - Numerical Absorption Correction,
Rigaku Corporation, Tokyo, Japan. 
;
_exptl_crystal_colour yellow
_exptl_crystal_density_diffrn 1.685
_exptl_crystal_density_method 'not measured'
_exptl_crystal_description block
_exptl_crystal_F_000 1200
_exptl_crystal_size_max 0.39
_exptl_crystal_size_mid 0.31
_exptl_crystal_size_min 0.25
_refine_diff_density_max 1.210
_refine_diff_density_min -1.285
_refine_diff_density_rms 0.184
_refine_ls_extinction_method none
_refine_ls_goodness_of_fit_ref 1.149
_refine_ls_hydrogen_treatment constr
_refine_ls_matrix_type full
_refine_ls_number_parameters 278
_refine_ls_number_reflns 5405
_refine_ls_number_restraints 0
_refine_ls_restrained_S_all 1.149
_refine_ls_R_factor_all 0.0450
_refine_ls_R_factor_gt 0.0389
_refine_ls_shift/su_max 0.000
_refine_ls_shift/su_mean 0.000
_refine_ls_structure_factor_coef Fsqd
_refine_ls_weighting_details 'calc w=1/[\s^2^(Fo^2^)+(0.0243P)^2^+14.7977P] where P=(Fo^2^+2Fc^2^)/3'
_refine_ls_weighting_scheme calc
_refine_ls_wR_factor_gt 0.0988
_refine_ls_wR_factor_ref 0.1063
_reflns_number_gt 4894
_reflns_number_total 5405
_reflns_threshold_expression >2\s(I)
_cod_data_source_file om100399s_si_002.cif
_cod_data_source_block complex-cis3
_cod_database_code 4066329

loop_
_symmetry_equiv_pos_as_xyz
'x, y, z'
'-x+1/2, y+1/2, -z+1/2'
'-x, -y, -z'
'x-1/2, -y-1/2, z-1/2'

loop_
_atom_site_label
_atom_site_type_symbol
_atom_site_fract_x
_atom_site_fract_y
_atom_site_fract_z
_atom_site_U_iso_or_equiv
_atom_site_adp_type
_atom_site_occupancy
_atom_site_symmetry_multiplicity
_atom_site_calc_flag
_atom_site_refinement_flags
_atom_site_disorder_assembly
_atom_site_disorder_group
W1 W 0.05017(2) 0.143063(12) 0.198382(13) 0.01827(9) Uani 1 1 d . . .
Si1 Si -0.14135(18) 0.23880(9) 0.23321(10) 0.0205(3) Uani 1 1 d . A .
O1A O 0.2026(7) 0.3073(4) 0.1811(4) 0.0312(18) Uiso 0.721(13) 1 d P A 1
O1B O -0.0750(17) 0.0911(9) 0.3706(10) 0.026(4) Uiso 0.279(13) 1 d P A 2
O2 O 0.3080(6) 0.1394(4) 0.3418(4) 0.0509(16) Uani 1 1 d . . .
O3 O -0.1357(5) 0.2852(3) 0.3265(3) 0.0309(10) Uani 1 1 d . . .
O4 O -0.3155(5) 0.2077(2) 0.2153(3) 0.0281(9) Uani 1 1 d . . .
N1 N -0.1628(6) 0.3335(3) 0.1666(3) 0.0225(10) Uani 1 1 d . . .
N2 N -0.1970(6) 0.5356(3) 0.0147(3) 0.0277(11) Uani 1 1 d . . .
C1A C -0.0727(15) 0.0985(7) 0.3100(8) 0.030(3) Uiso 0.721(13) 1 d P A 1
C1B C 0.160(4) 0.260(2) 0.171(3) 0.046(10) Uiso 0.279(13) 1 d P A 2
C2A C 0.1436(11) 0.2464(6) 0.1879(7) 0.021(2) Uiso 0.721(13) 1 d P A 1
C2B C -0.042(4) 0.110(2) 0.311(2) 0.030(8) Uiso 0.279(13) 1 d P A 2
C3 C 0.2099(8) 0.1415(4) 0.2884(4) 0.0303(14) Uani 1 1 d . A .
C4 C -0.0152(8) 0.2877(5) 0.3904(5) 0.0401(17) Uani 1 1 d . A .
H1 H -0.0337 0.2502 0.4360 0.060 Uiso 1 1 calc R . .
H2 H -0.0057 0.3413 0.4141 0.060 Uiso 1 1 calc R . .
H3 H 0.0774 0.2732 0.3654 0.060 Uiso 1 1 calc R . .
C5 C -0.4413(8) 0.2503(5) 0.2410(5) 0.0387(16) Uani 1 1 d . A .
H4 H -0.4404 0.2493 0.3034 0.058 Uiso 1 1 calc R . .
H5 H -0.5334 0.2256 0.2158 0.058 Uiso 1 1 calc R . .
H6 H -0.4367 0.3053 0.2215 0.058 Uiso 1 1 calc R . .
C6 C -0.2529(7) 0.3361(3) 0.0936(4) 0.0232(11) Uani 1 1 d . A .
H7 H -0.3089 0.2901 0.0774 0.028 Uiso 1 1 calc R . .
C7 C -0.2687(7) 0.4011(3) 0.0415(4) 0.0248(12) Uani 1 1 d . . .
H8 H -0.3337 0.3992 -0.0093 0.030 Uiso 1 1 calc R A .
C8 C -0.1876(7) 0.4709(3) 0.0638(4) 0.0232(11) Uani 1 1 d . A .
C9 C -0.0925(7) 0.4677(3) 0.1403(4) 0.0257(12) Uani 1 1 d . . .
H9 H -0.0336 0.5125 0.1579 0.031 Uiso 1 1 calc R A .
C10 C -0.0851(7) 0.4004(3) 0.1889(4) 0.0269(12) Uani 1 1 d . A .
H10 H -0.0227 0.4005 0.2407 0.032 Uiso 1 1 calc R . .
C11 C -0.3053(9) 0.5389(4) -0.0610(4) 0.0354(15) Uani 1 1 d . . .
H11 H -0.2928 0.4922 -0.0967 0.053 Uiso 1 1 calc R . .
H12 H -0.2880 0.5870 -0.0938 0.053 Uiso 1 1 calc R . .
H13 H -0.4070 0.5398 -0.0427 0.053 Uiso 1 1 calc R . .
C12 C -0.1209(8) 0.6092(4) 0.0394(5) 0.0336(14) Uani 1 1 d . . .
H14 H -0.1705 0.6343 0.0856 0.050 Uiso 1 1 calc R . .
H15 H -0.1242 0.6450 -0.0099 0.050 Uiso 1 1 calc R . .
H16 H -0.0166 0.5979 0.0589 0.050 Uiso 1 1 calc R . .
C13 C -0.0830(8) 0.0969(4) 0.0702(4) 0.0300(14) Uani 1 1 d . A .
C14 C -0.0675(8) 0.0317(3) 0.1278(4) 0.0291(13) Uani 1 1 d . A .
C15 C 0.0874(8) 0.0161(3) 0.1446(4) 0.0290(13) Uani 1 1 d . A .
C16 C 0.1669(8) 0.0711(4) 0.0969(4) 0.0310(13) Uani 1 1 d . A .
C17 C 0.0624(9) 0.1199(4) 0.0513(4) 0.0321(14) Uani 1 1 d . A .
C18 C -0.2294(10) 0.1271(5) 0.0263(5) 0.048(2) Uani 1 1 d . . .
H17 H -0.2628 0.0913 -0.0206 0.072 Uiso 1 1 calc R A .
H18 H -0.2144 0.1803 0.0035 0.072 Uiso 1 1 calc R . .
H19 H -0.3053 0.1292 0.0676 0.072 Uiso 1 1 calc R . .
C19 C -0.1967(9) -0.0126(5) 0.1596(5) 0.0455(19) Uani 1 1 d . . .
H20 H -0.2729 0.0252 0.1749 0.068 Uiso 1 1 calc R A .
H21 H -0.1619 -0.0438 0.2099 0.068 Uiso 1 1 calc R . .
H22 H -0.2396 -0.0480 0.1146 0.068 Uiso 1 1 calc R . .
C20 C 0.1516(11) -0.0521(4) 0.1991(5) 0.049(2) Uani 1 1 d . . .
H23 H 0.1507 -0.1004 0.1645 0.074 Uiso 1 1 calc R A .
H24 H 0.0910 -0.0603 0.2474 0.074 Uiso 1 1 calc R . .
H25 H 0.2545 -0.0397 0.2205 0.074 Uiso 1 1 calc R . .
C21 C 0.3358(9) 0.0721(5) 0.0917(6) 0.049(2) Uani 1 1 d . . .
H26 H 0.3611 0.0411 0.0422 0.073 Uiso 1 1 calc R A .
H27 H 0.3851 0.0490 0.1439 0.073 Uiso 1 1 calc R . .
H28 H 0.3697 0.1268 0.0857 0.073 Uiso 1 1 calc R . .
C22 C 0.0942(12) 0.1830(4) -0.0133(5) 0.052(2) Uani 1 1 d . . .
H29 H 0.1977 0.2012 -0.0025 0.078 Uiso 1 1 calc R A .
H30 H 0.0262 0.2278 -0.0081 0.078 Uiso 1 1 calc R . .
H31 H 0.0794 0.1609 -0.0710 0.078 Uiso 1 1 calc R . .

loop_
_atom_site_aniso_label
_atom_site_aniso_U_11
_atom_site_aniso_U_22
_atom_site_aniso_U_33
_atom_site_aniso_U_23
_atom_site_aniso_U_13
_atom_site_aniso_U_12
W1 0.01920(13) 0.01610(12) 0.01980(13) 0.00121(7) 0.00340(8) 0.00086(8)
Si1 0.0216(8) 0.0195(7) 0.0206(7) -0.0006(5) 0.0034(6) 0.0025(6)
O2 0.032(3) 0.070(4) 0.048(3) 0.019(3) -0.011(3) -0.011(3)
O3 0.034(2) 0.035(2) 0.024(2) -0.0040(18) 0.0029(18) 0.009(2)
O4 0.023(2) 0.023(2) 0.039(2) -0.0005(17) 0.0037(18) 0.0011(17)
N1 0.026(3) 0.016(2) 0.026(2) -0.0016(18) 0.0077(19) 0.0017(19)
N2 0.030(3) 0.020(2) 0.034(3) 0.001(2) 0.006(2) 0.000(2)
C3 0.024(3) 0.032(3) 0.034(3) 0.008(2) -0.002(3) -0.003(3)
C4 0.032(4) 0.054(4) 0.033(4) -0.019(3) -0.003(3) -0.001(3)
C5 0.029(3) 0.045(4) 0.044(4) -0.002(3) 0.016(3) 0.005(3)
C6 0.023(3) 0.020(2) 0.026(3) -0.003(2) -0.001(2) -0.004(2)
C7 0.033(3) 0.022(3) 0.019(3) -0.001(2) 0.002(2) 0.003(2)
C8 0.024(3) 0.019(2) 0.029(3) -0.001(2) 0.010(2) -0.002(2)
C9 0.023(3) 0.022(3) 0.032(3) -0.005(2) 0.002(2) -0.001(2)
C10 0.032(3) 0.022(3) 0.027(3) 0.000(2) 0.002(2) 0.002(2)
C11 0.047(4) 0.022(3) 0.036(4) 0.007(2) -0.001(3) -0.008(3)
C12 0.033(4) 0.025(3) 0.043(4) 0.005(3) 0.004(3) -0.008(3)
C13 0.038(4) 0.024(3) 0.027(3) -0.012(2) -0.001(3) 0.003(3)
C14 0.037(4) 0.021(3) 0.030(3) -0.005(2) 0.006(3) -0.009(3)
C15 0.037(3) 0.019(3) 0.030(3) -0.005(2) -0.002(3) 0.010(2)
C16 0.031(3) 0.030(3) 0.033(3) -0.010(3) 0.010(3) -0.002(3)
C17 0.054(4) 0.021(3) 0.023(3) -0.004(2) 0.009(3) -0.008(3)
C18 0.054(5) 0.043(4) 0.043(4) -0.017(3) -0.015(4) 0.007(4)
C19 0.044(4) 0.044(4) 0.051(5) -0.005(3) 0.013(3) -0.023(4)
C20 0.077(6) 0.025(3) 0.044(4) 0.002(3) -0.005(4) 0.020(4)
C21 0.037(4) 0.054(5) 0.057(5) -0.021(4) 0.016(3) -0.002(4)
C22 0.096(7) 0.031(4) 0.031(4) 0.004(3) 0.018(4) -0.003(4)

loop_
_atom_type_symbol
_atom_type_description
_atom_type_scat_dispersion_real
_atom_type_scat_dispersion_imag
_atom_type_scat_source
C C 0.0033 0.0016 'International Tables Vol C Tables 4.2.6.8 and 6.1.1.4'
H H 0.0000 0.0000 'International Tables Vol C Tables 4.2.6.8 and 6.1.1.4'
N N 0.0061 0.0033 'International Tables Vol C Tables 4.2.6.8 and 6.1.1.4'
O O 0.0106 0.0060 'International Tables Vol C Tables 4.2.6.8 and 6.1.1.4'
Si Si 0.0817 0.0704 'International Tables Vol C Tables 4.2.6.8 and 6.1.1.4'
W W -0.8490 6.8722 'International Tables Vol C Tables 4.2.6.8 and 6.1.1.4'

loop_
_geom_angle_atom_site_label_1
_geom_angle_atom_site_label_2
_geom_angle_atom_site_label_3
_geom_angle
C3 W1 C2A 77.0(3)
C3 W1 C2B 72.4(9)
C2A W1 C2B 120.8(10)
C3 W1 C1B 80.8(10)
C2A W1 C1B 6.1(11)
C2B W1 C1B 126.9(14)
C3 W1 C1A 79.0(4)
C2A W1 C1A 126.9(5)
C2B W1 C1A 7.4(10)
C1B W1 C1A 132.8(11)
C3 W1 C16 98.3(3)
C2A W1 C16 100.9(3)
C2B W1 C16 132.5(9)
C1B W1 C16 95.7(10)
C1A W1 C16 129.1(4)
C3 W1 C15 97.6(3)
C2A W1 C15 135.6(4)
C2B W1 C15 98.1(9)
C1B W1 C15 130.9(10)
C1A W1 C15 93.9(4)
C16 W1 C15 35.5(2)
C3 W1 C17 128.7(3)
C2A W1 C17 90.6(3)
C2B W1 C17 147.2(10)
C1B W1 C17 84.5(10)
C1A W1 C17 140.0(4)
C16 W1 C17 34.9(2)
C15 W1 C17 58.2(2)
C3 W1 C14 127.2(2)
C2A W1 C14 147.5(3)
C2B W1 C14 89.6(10)
C1B W1 C14 141.6(10)
C1A W1 C14 82.7(4)
C16 W1 C14 58.4(2)
C15 W1 C14 35.0(2)
C17 W1 C14 57.8(2)
C3 W1 C13 154.7(3)
C2A W1 C13 114.2(3)
C2B W1 C13 114.9(10)
C1B W1 C13 108.8(10)
C1A W1 C13 107.5(4)
C16 W1 C13 58.2(2)
C15 W1 C13 58.2(2)
C17 W1 C13 34.8(2)
C14 W1 C13 34.7(2)
C3 W1 Si1 109.8(2)
C2A W1 Si1 75.2(3)
C2B W1 Si1 69.6(9)
C1B W1 Si1 78.0(10)
C1A W1 Si1 69.6(3)
C16 W1 Si1 149.55(18)
C15 W1 Si1 143.90(18)
C17 W1 Si1 114.73(18)
C14 W1 Si1 109.31(17)
C13 W1 Si1 95.24(16)
O4 Si1 O3 105.1(3)
O4 Si1 N1 96.9(2)
O3 Si1 N1 94.8(2)
O4 Si1 W1 115.10(17)
O3 Si1 W1 122.48(17)
N1 Si1 W1 117.98(17)
C4 O3 Si1 127.3(4)
C5 O4 Si1 123.6(4)
C6 N1 C10 116.9(5)
C6 N1 Si1 121.3(4)
C10 N1 Si1 121.8(4)
C8 N2 C12 122.6(5)
C8 N2 C11 120.2(5)
C12 N2 C11 116.5(5)
O1A C2A W1 178.3(8)
O1B C2B W1 173(3)
O2 C3 W1 178.6(7)
O3 C4 H1 109.5
O3 C4 H2 109.5
H1 C4 H2 109.5
O3 C4 H3 109.5
H1 C4 H3 109.5
H2 C4 H3 109.5
O4 C5 H4 109.5
O4 C5 H5 109.5
H4 C5 H5 109.5
O4 C5 H6 109.5
H4 C5 H6 109.5
H5 C5 H6 109.5
N1 C6 C7 124.1(5)
N1 C6 H7 118.0
C7 C6 H7 118.0
C6 C7 C8 119.6(5)
C6 C7 H8 120.2
C8 C7 H8 120.2
N2 C8 C7 122.2(6)
N2 C8 C9 121.7(5)
C7 C8 C9 116.1(5)
C10 C9 C8 120.2(6)
C10 C9 H9 119.9
C8 C9 H9 119.9
N1 C10 C9 123.1(6)
N1 C10 H10 118.4
C9 C10 H10 118.4
N2 C11 H11 109.5
N2 C11 H12 109.5
H11 C11 H12 109.5
N2 C11 H13 109.5
H11 C11 H13 109.5
H12 C11 H13 109.5
N2 C12 H14 109.5
N2 C12 H15 109.5
H14 C12 H15 109.5
N2 C12 H16 109.5
H14 C12 H16 109.5
H15 C12 H16 109.5
C17 C13 C14 107.5(6)
C17 C13 C18 126.1(7)
C14 C13 C18 125.6(7)
C17 C13 W1 71.4(3)
C14 C13 W1 72.6(3)
C18 C13 W1 128.9(4)
C15 C14 C13 107.7(6)
C15 C14 C19 128.2(6)
C13 C14 C19 124.0(7)
C15 C14 W1 70.7(3)
C13 C14 W1 72.7(3)
C19 C14 W1 124.3(5)
C14 C15 C16 108.0(5)
C14 C15 C20 124.5(7)
C16 C15 C20 127.4(7)
C14 C15 W1 74.4(3)
C16 C15 W1 71.7(3)
C20 C15 W1 123.4(5)
C17 C16 C15 108.0(6)
C17 C16 C21 126.4(7)
C15 C16 C21 125.5(7)
C17 C16 W1 73.8(4)
C15 C16 W1 72.8(4)
C21 C16 W1 122.6(5)
C16 C17 C13 108.8(6)
C16 C17 C22 126.9(7)
C13 C17 C22 124.1(7)
C16 C17 W1 71.3(4)
C13 C17 W1 73.8(4)
C22 C17 W1 124.6(4)
C13 C18 H17 109.5
C13 C18 H18 109.5
H17 C18 H18 109.5
C13 C18 H19 109.5
H17 C18 H19 109.5
H18 C18 H19 109.5
C14 C19 H20 109.5
C14 C19 H21 109.5
H20 C19 H21 109.5
C14 C19 H22 109.5
H20 C19 H22 109.5
H21 C19 H22 109.5
C15 C20 H23 109.5
C15 C20 H24 109.5
H23 C20 H24 109.5
C15 C20 H25 109.5
H23 C20 H25 109.5
H24 C20 H25 109.5
C16 C21 H26 109.5
C16 C21 H27 109.5
H26 C21 H27 109.5
C16 C21 H28 109.5
H26 C21 H28 109.5
H27 C21 H28 109.5
C17 C22 H29 109.5
C17 C22 H30 109.5
H29 C22 H30 109.5
C17 C22 H31 109.5
H29 C22 H31 109.5
H30 C22 H31 109.5

loop_
_geom_bond_atom_site_label_1
_geom_bond_atom_site_label_2
_geom_bond_distance
W1 C3 1.930(6)
W1 C2A 1.949(11)
W1 C2B 2.08(3)
W1 C1B 2.26(4)
W1 C1A 2.276(13)
W1 C16 2.323(6)
W1 C15 2.337(6)
W1 C17 2.355(6)
W1 C14 2.385(6)
W1 C13 2.387(6)
W1 Si1 2.4551(16)
Si1 O4 1.652(5)
Si1 O3 1.659(4)
Si1 N1 1.913(5)
O1A C2A 1.165(13)
O1B C2B 1.06(4)
O2 C3 1.166(8)
O3 C4 1.415(8)
O4 C5 1.426(8)
N1 C6 1.348(8)
N1 C10 1.358(8)
N2 C8 1.335(7)
N2 C12 1.456(8)
N2 C11 1.474(8)
C4 H1 0.9800
C4 H2 0.9800
C4 H3 0.9800
C5 H4 0.9800
C5 H5 0.9800
C5 H6 0.9800
C6 C7 1.368(8)
C6 H7 0.9500
C7 C8 1.415(8)
C7 H8 0.9500
C8 C9 1.417(9)
C9 C10 1.367(8)
C9 H9 0.9500
C10 H10 0.9500
C11 H11 0.9800
C11 H12 0.9800
C11 H13 0.9800
C12 H14 0.9800
C12 H15 0.9800
C12 H16 0.9800
C13 C17 1.418(10)
C13 C14 1.424(9)
C13 C18 1.522(10)
C14 C15 1.420(10)
C14 C19 1.500(9)
C15 C16 1.421(10)
C15 C20 1.520(9)
C16 C17 1.402(10)
C16 C21 1.526(10)
C17 C22 1.515(9)
C18 H17 0.9800
C18 H18 0.9800
C18 H19 0.9800
C19 H20 0.9800
C19 H21 0.9800
C19 H22 0.9800
C20 H23 0.9800
C20 H24 0.9800
C20 H25 0.9800
C21 H26 0.9800
C21 H27 0.9800
C21 H28 0.9800
C22 H29 0.9800
C22 H30 0.9800
C22 H31 0.9800

loop_
_geom_torsion_atom_site_label_1
_geom_torsion_atom_site_label_2
_geom_torsion_atom_site_label_3
_geom_torsion_atom_site_label_4
_geom_torsion
C3 W1 Si1 O4 -136.0(3)
C2A W1 Si1 O4 154.0(4)
C2B W1 Si1 O4 -74.4(10)
C1B W1 Si1 O4 148.4(10)
C1A W1 Si1 O4 -66.5(4)
C16 W1 Si1 O4 67.7(4)
C15 W1 Si1 O4 0.9(4)
C17 W1 Si1 O4 70.3(3)
C14 W1 Si1 O4 7.7(3)
C13 W1 Si1 O4 40.3(3)
C3 W1 Si1 O3 -6.4(3)
C2A W1 Si1 O3 -76.3(4)
C2B W1 Si1 O3 55.3(10)
C1B W1 Si1 O3 -81.9(10)
C1A W1 Si1 O3 63.2(4)
C16 W1 Si1 O3 -162.6(4)
C15 W1 Si1 O3 130.6(3)
C17 W1 Si1 O3 -160.0(3)
C14 W1 Si1 O3 137.3(3)
C13 W1 Si1 O3 169.9(3)
C3 W1 Si1 N1 110.4(3)
C2A W1 Si1 N1 40.4(4)
C2B W1 Si1 N1 172.0(10)
C1B W1 Si1 N1 34.8(10)
C1A W1 Si1 N1 179.9(4)
C16 W1 Si1 N1 -45.8(4)
C15 W1 Si1 N1 -112.7(3)
C17 W1 Si1 N1 -43.3(3)
C14 W1 Si1 N1 -105.9(2)
C13 W1 Si1 N1 -73.3(3)
O4 Si1 O3 C4 145.3(6)
N1 Si1 O3 C4 -116.2(6)
W1 Si1 O3 C4 11.5(7)
O3 Si1 O4 C5 34.2(6)
N1 Si1 O4 C5 -62.7(5)
W1 Si1 O4 C5 171.9(5)
O4 Si1 N1 C6 -35.5(5)
O3 Si1 N1 C6 -141.3(5)
W1 Si1 N1 C6 87.8(5)
O4 Si1 N1 C10 146.5(5)
O3 Si1 N1 C10 40.7(5)
W1 Si1 N1 C10 -90.2(5)
C10 N1 C6 C7 0.7(9)
Si1 N1 C6 C7 -177.4(5)
N1 C6 C7 C8 -0.3(10)
C12 N2 C8 C7 176.4(6)
C11 N2 C8 C7 6.2(9)
C12 N2 C8 C9 -5.3(10)
C11 N2 C8 C9 -175.5(6)
C6 C7 C8 N2 179.0(6)
C6 C7 C8 C9 0.6(9)
N2 C8 C9 C10 -179.8(6)
C7 C8 C9 C10 -1.3(9)
C6 N1 C10 C9 -1.5(9)
Si1 N1 C10 C9 176.6(5)
C8 C9 C10 N1 1.9(10)
C3 W1 C13 C17 -61.0(7)
C2A W1 C13 C17 51.1(5)
C2B W1 C13 C17 -162.8(10)
C1B W1 C13 C17 48.1(11)
C1A W1 C13 C17 -162.5(5)
C16 W1 C13 C17 -36.9(4)
C15 W1 C13 C17 -78.9(4)
C14 W1 C13 C17 -116.0(6)
Si1 W1 C13 C17 127.2(4)
C3 W1 C13 C14 55.0(8)
C2A W1 C13 C14 167.1(5)
C2B W1 C13 C14 -46.8(10)
C1B W1 C13 C14 164.2(11)
C1A W1 C13 C14 -46.5(5)
C16 W1 C13 C14 79.2(4)
C15 W1 C13 C14 37.1(4)
C17 W1 C13 C14 116.0(6)
Si1 W1 C13 C14 -116.8(4)
C3 W1 C13 C18 177.2(7)
C2A W1 C13 C18 -70.7(8)
C2B W1 C13 C18 75.3(12)
C1B W1 C13 C18 -73.7(13)
C1A W1 C13 C18 75.6(8)
C16 W1 C13 C18 -158.7(8)
C15 W1 C13 C18 159.2(8)
C17 W1 C13 C18 -121.9(9)
C14 W1 C13 C18 122.1(9)
Si1 W1 C13 C18 5.3(7)
C17 C13 C14 C15 0.9(7)
C18 C13 C14 C15 171.9(6)
W1 C13 C14 C15 -62.4(4)
C17 C13 C14 C19 -176.7(6)
C18 C13 C14 C19 -5.7(10)
W1 C13 C14 C19 120.1(6)
C17 C13 C14 W1 63.3(4)
C18 C13 C14 W1 -125.7(6)
C3 W1 C14 C15 -37.4(5)
C2A W1 C14 C15 94.4(7)
C2B W1 C14 C15 -104.8(9)
C1B W1 C14 C15 92.0(16)
C1A W1 C14 C15 -107.6(5)
C16 W1 C14 C15 38.0(4)
C17 W1 C14 C15 79.3(4)
C13 W1 C14 C15 116.6(6)
Si1 W1 C14 C15 -173.0(3)
C3 W1 C14 C13 -154.0(4)
C2A W1 C14 C13 -22.2(8)
C2B W1 C14 C13 138.6(10)
C1B W1 C14 C13 -24.6(16)
C1A W1 C14 C13 135.8(5)
C16 W1 C14 C13 -78.6(4)
C15 W1 C14 C13 -116.6(6)
C17 W1 C14 C13 -37.3(4)
Si1 W1 C14 C13 70.4(4)
C3 W1 C14 C19 86.3(7)
C2A W1 C14 C19 -142.0(7)
C2B W1 C14 C19 18.9(11)
C1B W1 C14 C19 -144.3(16)
C1A W1 C14 C19 16.0(7)
C16 W1 C14 C19 161.7(7)
C15 W1 C14 C19 123.7(8)
C17 W1 C14 C19 -157.0(7)
C13 W1 C14 C19 -119.8(8)
Si1 W1 C14 C19 -49.4(6)
C13 C14 C15 C16 -0.6(7)
C19 C14 C15 C16 176.8(7)
W1 C14 C15 C16 -64.3(4)
C13 C14 C15 C20 -176.2(6)
C19 C14 C15 C20 1.2(11)
W1 C14 C15 C20 120.1(6)
C13 C14 C15 W1 63.7(4)
C19 C14 C15 W1 -118.9(7)
C3 W1 C15 C14 150.8(4)
C2A W1 C15 C14 -130.1(5)
C2B W1 C15 C14 77.6(10)
C1B W1 C15 C14 -124.8(13)
C1A W1 C15 C14 71.4(5)
C16 W1 C15 C14 -115.5(5)
C17 W1 C15 C14 -78.0(4)
C13 W1 C15 C14 -36.8(4)
Si1 W1 C15 C14 11.2(5)
C3 W1 C15 C16 -93.8(4)
C2A W1 C15 C16 -14.6(6)
C2B W1 C15 C16 -167.0(10)
C1B W1 C15 C16 -9.3(13)
C1A W1 C15 C16 -173.2(5)
C17 W1 C15 C16 37.5(4)
C14 W1 C15 C16 115.5(5)
C13 W1 C15 C16 78.6(4)
Si1 W1 C15 C16 126.7(4)
C3 W1 C15 C20 29.5(7)
C2A W1 C15 C20 108.6(8)
C2B W1 C15 C20 -43.7(11)
C1B W1 C15 C20 113.9(14)
C1A W1 C15 C20 -49.9(7)
C16 W1 C15 C20 123.2(8)
C17 W1 C15 C20 160.7(8)
C14 W1 C15 C20 -121.3(8)
C13 W1 C15 C20 -158.1(8)
Si1 W1 C15 C20 -110.1(6)
C14 C15 C16 C17 0.1(7)
C20 C15 C16 C17 175.5(6)
W1 C15 C16 C17 -66.0(4)
C14 C15 C16 C21 -175.8(6)
C20 C15 C16 C21 -0.4(11)
W1 C15 C16 C21 118.1(7)
C14 C15 C16 W1 66.1(4)
C20 C15 C16 W1 -118.5(7)
C3 W1 C16 C17 -153.4(4)
C2A W1 C16 C17 -75.1(5)
C2B W1 C16 C17 132.8(13)
C1B W1 C16 C17 -71.8(10)
C1A W1 C16 C17 124.0(6)
C15 W1 C16 C17 115.2(6)
C14 W1 C16 C17 77.8(4)
C13 W1 C16 C17 36.8(4)
Si1 W1 C16 C17 4.1(6)
C3 W1 C16 C15 91.4(4)
C2A W1 C16 C15 169.7(4)
C2B W1 C16 C15 17.6(14)
C1B W1 C16 C15 172.9(10)
C1A W1 C16 C15 8.8(6)
C17 W1 C16 C15 -115.2(6)
C14 W1 C16 C15 -37.4(4)
C13 W1 C16 C15 -78.5(4)
Si1 W1 C16 C15 -111.2(4)
C3 W1 C16 C21 -30.2(7)
C2A W1 C16 C21 48.1(7)
C2B W1 C16 C21 -104.0(14)
C1B W1 C16 C21 51.3(11)
C1A W1 C16 C21 -112.8(7)
C15 W1 C16 C21 -121.6(8)
C17 W1 C16 C21 123.2(8)
C14 W1 C16 C21 -159.0(7)
C13 W1 C16 C21 160.0(7)
Si1 W1 C16 C21 127.3(6)
C15 C16 C17 C13 0.5(7)
C21 C16 C17 C13 176.3(6)
W1 C16 C17 C13 -64.8(4)
C15 C16 C17 C22 -175.0(6)
C21 C16 C17 C22 0.8(11)
W1 C16 C17 C22 119.7(7)
C15 C16 C17 W1 65.3(4)
C21 C16 C17 W1 -118.9(7)
C14 C13 C17 C16 -0.9(7)
C18 C13 C17 C16 -171.8(6)
W1 C13 C17 C16 63.2(4)
C14 C13 C17 C22 174.8(6)
C18 C13 C17 C22 3.9(10)
W1 C13 C17 C22 -121.1(6)
C14 C13 C17 W1 -64.1(4)
C18 C13 C17 W1 125.0(6)
C3 W1 C17 C16 34.6(5)
C2A W1 C17 C16 108.3(5)
C2B W1 C17 C16 -87.3(17)
C1B W1 C17 C16 108.2(10)
C1A W1 C17 C16 -90.4(7)
C15 W1 C17 C16 -38.2(4)
C14 W1 C17 C16 -79.7(4)
C13 W1 C17 C16 -116.9(5)
Si1 W1 C17 C16 -177.7(3)
C3 W1 C17 C13 151.5(4)
C2A W1 C17 C13 -134.8(5)
C2B W1 C17 C13 29.6(17)
C1B W1 C17 C13 -134.9(10)
C1A W1 C17 C13 26.5(7)
C16 W1 C17 C13 116.9(5)
C15 W1 C17 C13 78.7(4)
C14 W1 C17 C13 37.2(4)
Si1 W1 C17 C13 -60.9(4)
C3 W1 C17 C22 -87.9(8)
C2A W1 C17 C22 -14.1(8)
C2B W1 C17 C22 150.2(17)
C1B W1 C17 C22 -14.3(12)
C1A W1 C17 C22 147.1(8)
C16 W1 C17 C22 -122.5(9)
C15 W1 C17 C22 -160.7(8)
C14 W1 C17 C22 157.9(8)
C13 W1 C17 C22 120.7(9)
Si1 W1 C17 C22 59.8(7)
